data_7158571
loop_
_publ_author_name
'Yatham, Veera Reddy'
'Tripathy, Alisha Rani'
'A, Rizwana Rahmathulla'
'Kumar, Amit'

_publ_section_title
;
 Photocatalyzed Alkylative Cyclization of 2-Isocyanobiphenyls with
 Unactivated Alkyl Iodides
;
_journal_name_full 'Organic &amp; Biomolecular Chemistry'
_journal_paper_doi 10.1039/D2OB00314G
_journal_year 2022
_chemical_formula_sum 'C21 H21 N O2'
_chemical_formula_weight 319.39
_space_group_crystal_system monoclinic
_space_group_IT_number 14
_space_group_name_Hall '-P 2ybc'
_space_group_name_H-M_alt 'P 1 21/c 1'
_atom_sites_solution_hydrogens mixed
_audit_creation_method SHELXL-2018/3
_audit_update_record
;
2022-01-18 deposited with the CCDC.	2022-03-17 downloaded from the CCDC.
;
_cell_angle_alpha 90
_cell_angle_beta 94.257(3)
_cell_angle_gamma 90
_cell_formula_units_Z 4
_cell_length_a 12.3306(9)
_cell_length_b 15.8437(12)
_cell_length_c 8.6085(7)
_cell_measurement_reflns_used 25392
_cell_measurement_temperature 296(2)
_cell_measurement_theta_max 28.392
_cell_measurement_theta_min 1.656
_cell_volume 1677.1(2)
_computing_cell_refinement 'Bruker SAINT'
_computing_data_collection 'Bruker SAINT'
_computing_data_reduction 'Bruker APEX2'
_computing_molecular_graphics 'Mercury (Macrae <I>et al. </I>, 2008)'
_computing_publication_material 'WINZX (Farrugia, 2014) and PLATON(Spek, 2009)'
_computing_structure_refinement 'SHELXL-2018/3 (Sheldrick, 2018)'
_computing_structure_solution 'SHELXT 2014/5 (Sheldrick, 2014)'
_diffrn_ambient_temperature 296(2)
_diffrn_measured_fraction_theta_full 1.000
_diffrn_measured_fraction_theta_max 0.995
_diffrn_measurement_device_type 'Bruker APEX-II CCD'
_diffrn_measurement_method '\f and \w scans'
_diffrn_radiation_type MoK\a
_diffrn_radiation_wavelength 0.71073
_diffrn_reflns_av_R_equivalents 0.0618
_diffrn_reflns_av_unetI/netI 0.0570
_diffrn_reflns_Laue_measured_fraction_full 1.000
_diffrn_reflns_Laue_measured_fraction_max 0.995
_diffrn_reflns_limit_h_max 16
_diffrn_reflns_limit_h_min -15
_diffrn_reflns_limit_k_max 21
_diffrn_reflns_limit_k_min -21
_diffrn_reflns_limit_l_max 11
_diffrn_reflns_limit_l_min -11
_diffrn_reflns_number 25392
_diffrn_reflns_point_group_measured_fraction_full 1.000
_diffrn_reflns_point_group_measured_fraction_max 0.995
_diffrn_reflns_theta_full 25.242
_diffrn_reflns_theta_max 28.392
_diffrn_reflns_theta_min 1.656
_exptl_absorpt_coefficient_mu 0.081
_exptl_absorpt_correction_type none
_exptl_crystal_colour brown
_exptl_crystal_density_diffrn 1.265
_exptl_crystal_description block
_exptl_crystal_F_000 680
_exptl_crystal_size_max 0.085
_exptl_crystal_size_mid 0.048
_exptl_crystal_size_min 0.038
_refine_diff_density_max 0.209
_refine_diff_density_min -0.226
_refine_diff_density_rms 0.049
_refine_ls_extinction_method none
_refine_ls_goodness_of_fit_ref 0.993
_refine_ls_hydrogen_treatment mixed
_refine_ls_matrix_type full
_refine_ls_number_parameters 225
_refine_ls_number_reflns 4194
_refine_ls_number_restraints 0
_refine_ls_restrained_S_all 0.993
_refine_ls_R_factor_all 0.1318
_refine_ls_R_factor_gt 0.0543
_refine_ls_shift/su_max 0.000
_refine_ls_shift/su_mean 0.000
_refine_ls_structure_factor_coef Fsqd
_refine_ls_weighting_details 'w=1/[\s^2^(Fo^2^)+(0.0700P)^2^] where P=(Fo^2^+2Fc^2^)/3'
_refine_ls_weighting_scheme calc
_refine_ls_wR_factor_gt 0.1204
_refine_ls_wR_factor_ref 0.1542
_reflns_Friedel_coverage 0.000
_reflns_number_gt 2013
_reflns_number_total 4194
_reflns_threshold_expression 'I > 2\s(I)'
_cod_data_source_file d2ob00314g2.cif
_cod_data_source_block shelx
_cod_original_sg_symbol_H-M 'P 21/c'
_cod_database_code 7158571
_shelx_shelxl_version_number 2018/3
_shelx_space_group_comment
;
The symmetry employed for this shelxl refinement is uniquely defined
by the following loop, which should always be used as a source of
symmetry information in preference to the above space-group names.
They are only intended as comments.
;
_shelx_estimated_absorpt_t_min 0.993
_shelx_estimated_absorpt_t_max 0.997

loop_
_space_group_symop_operation_xyz
'x, y, z'
'-x, y+1/2, -z+1/2'
'-x, -y, -z'
'x, -y-1/2, z-1/2'

loop_
_atom_site_label
_atom_site_type_symbol
_atom_site_fract_x
_atom_site_fract_y
_atom_site_fract_z
_atom_site_U_iso_or_equiv
_atom_site_adp_type
_atom_site_occupancy
_atom_site_site_symmetry_order
_atom_site_calc_flag
_atom_site_refinement_flags_posn
_atom_site_refinement_flags_adp
_atom_site_refinement_flags_occupancy
_atom_site_disorder_assembly
_atom_site_disorder_group
O2 O 0.77317(11) 0.63970(9) 1.17779(15) 0.0687(4) Uani 1 1 d . . . . .
N1 N 0.79764(12) 0.44812(9) 0.55542(16) 0.0435(4) Uani 1 1 d . . . . .
O1 O 0.88786(11) 0.55109(10) 1.06078(17) 0.0772(5) Uani 1 1 d . . . . .
C13 C 0.81343(14) 0.39437(11) 0.43302(19) 0.0417(4) Uani 1 1 d . . . . .
C9 C 0.70285(14) 0.45149(11) 0.61259(19) 0.0405(4) Uani 1 1 d . . . . .
C10 C 0.61131(14) 0.40069(11) 0.55241(19) 0.0421(4) Uani 1 1 d . . . . .
C11 C 0.62568(14) 0.34524(11) 0.42746(19) 0.0432(5) Uani 1 1 d . . . . .
C12 C 0.73097(14) 0.34251(11) 0.3639(2) 0.0437(5) Uani 1 1 d . . . . .
C6 C 0.69346(14) 0.50894(12) 0.75142(19) 0.0441(5) Uani 1 1 d . . . . .
H6 H 0.620320 0.533514 0.743769 0.053 Uiso 1 1 calc R U . . .
C5 C 0.77521(15) 0.58075(11) 0.7561(2) 0.0488(5) Uani 1 1 d . . . . .
H5A H 0.763341 0.614489 0.662316 0.059 Uiso 1 1 calc R U . . .
H5B H 0.848221 0.557734 0.758706 0.059 Uiso 1 1 calc R U . . .
C4 C 0.76490(16) 0.63674(12) 0.8986(2) 0.0528(5) Uani 1 1 d . . . . .
H4A H 0.818728 0.681428 0.899807 0.063 Uiso 1 1 calc R U . . .
H4B H 0.693414 0.662603 0.892981 0.063 Uiso 1 1 calc R U . . .
C21 C 0.50933(15) 0.40287(13) 0.6159(2) 0.0528(5) Uani 1 1 d . . . . .
H21 H 0.498161 0.439712 0.697281 0.063 Uiso 1 1 calc R U . . .
C14 C 0.91671(15) 0.39287(12) 0.3761(2) 0.0536(5) Uani 1 1 d . . . . .
H14 H 0.971521 0.426968 0.421956 0.064 Uiso 1 1 calc R U . . .
C3 C 0.78137(16) 0.58554(13) 1.0460(2) 0.0539(5) Uani 1 1 d . . . . .
C18 C 0.53816(16) 0.29457(12) 0.3713(2) 0.0565(5) Uani 1 1 d . . . . .
H18 H 0.546700 0.258679 0.287614 0.068 Uiso 1 1 calc R U . . .
C7 C 0.70739(17) 0.45829(12) 0.9031(2) 0.0568(5) Uani 1 1 d . . . . .
H7A H 0.651154 0.415473 0.902816 0.068 Uiso 1 1 calc R U . . .
H7B H 0.777260 0.429888 0.908822 0.068 Uiso 1 1 calc R U . . .
C8 C 0.70088(17) 0.51428(13) 1.0456(2) 0.0612(6) Uani 1 1 d . . . . .
H8A H 0.627998 0.537189 1.046782 0.073 Uiso 1 1 calc R U . . .
H8B H 0.715214 0.480653 1.139022 0.073 Uiso 1 1 calc R U . . .
C20 C 0.42666(16) 0.35152(15) 0.5593(2) 0.0618(6) Uani 1 1 d . . . . .
H20 H 0.360065 0.353217 0.603324 0.074 Uiso 1 1 calc R U . . .
C19 C 0.44118(17) 0.29671(14) 0.4364(3) 0.0640(6) Uani 1 1 d . . . . .
H19 H 0.384675 0.261643 0.398879 0.077 Uiso 1 1 calc R U . . .
C17 C 0.75568(18) 0.29091(12) 0.2388(2) 0.0606(6) Uani 1 1 d . . . . .
H17 H 0.702120 0.256147 0.191600 0.073 Uiso 1 1 calc R U . . .
C15 C 0.93814(18) 0.34200(14) 0.2541(3) 0.0693(6) Uani 1 1 d . . . . .
H15 H 1.007111 0.341633 0.217080 0.083 Uiso 1 1 calc R U . . .
C1 C 0.9507(2) 0.5978(2) 1.1721(3) 0.0721(7) Uani 1 1 d . . . . .
C16 C 0.85699(19) 0.29100(14) 0.1856(3) 0.0728(7) Uani 1 1 d . . . . .
H16 H 0.871740 0.256460 0.102358 0.087 Uiso 1 1 calc R U . . .
C2 C 0.86878(19) 0.63068(17) 1.2756(3) 0.0812(7) Uani 1 1 d . . . . .
H2A H 0.857982 0.591246 1.359211 0.097 Uiso 1 1 calc R U . . .
H2B H 0.891651 0.684557 1.320368 0.097 Uiso 1 1 calc R U . . .
H1A H 1.006(2) 0.5635(15) 1.221(3) 0.087(8) Uiso 1 1 d . . . . .
H1B H 0.983(2) 0.643(2) 1.115(3) 0.132(12) Uiso 1 1 d . . . . .

loop_
_atom_site_aniso_label
_atom_site_aniso_U_11
_atom_site_aniso_U_22
_atom_site_aniso_U_33
_atom_site_aniso_U_23
_atom_site_aniso_U_13
_atom_site_aniso_U_12
O2 0.0708(10) 0.0827(11) 0.0518(8) -0.0249(8) -0.0008(7) 0.0207(8)
N1 0.0457(9) 0.0439(9) 0.0410(8) -0.0051(7) 0.0033(7) -0.0019(7)
O1 0.0613(10) 0.0927(12) 0.0751(10) -0.0344(9) -0.0123(8) 0.0307(9)
C13 0.0477(11) 0.0370(10) 0.0399(9) -0.0003(8) 0.0009(8) -0.0019(9)
C9 0.0434(10) 0.0382(10) 0.0397(10) 0.0045(8) 0.0015(8) 0.0012(8)
C10 0.0439(11) 0.0411(11) 0.0405(9) 0.0111(8) -0.0020(8) -0.0009(9)
C11 0.0468(11) 0.0377(10) 0.0439(10) 0.0075(9) -0.0057(9) -0.0035(9)
C12 0.0535(12) 0.0357(10) 0.0412(10) 0.0024(8) -0.0014(9) -0.0055(9)
C6 0.0437(10) 0.0464(11) 0.0425(10) 0.0021(9) 0.0057(8) 0.0047(9)
C5 0.0577(12) 0.0444(11) 0.0449(10) -0.0030(9) 0.0079(9) 0.0016(10)
C4 0.0561(12) 0.0486(11) 0.0547(12) -0.0088(10) 0.0115(9) 0.0034(10)
C21 0.0449(12) 0.0607(13) 0.0524(11) 0.0104(10) 0.0013(9) -0.0008(10)
C14 0.0506(12) 0.0537(12) 0.0573(12) -0.0130(10) 0.0088(10) -0.0094(10)
C3 0.0544(12) 0.0617(13) 0.0459(11) -0.0147(10) 0.0054(9) 0.0157(11)
C18 0.0571(13) 0.0526(12) 0.0580(12) 0.0035(10) -0.0085(10) -0.0114(11)
C7 0.0714(13) 0.0529(13) 0.0463(11) 0.0031(10) 0.0053(10) -0.0038(11)
C8 0.0779(15) 0.0642(14) 0.0425(11) 0.0044(10) 0.0101(10) 0.0025(12)
C20 0.0424(12) 0.0785(16) 0.0641(13) 0.0204(13) 0.0018(10) -0.0050(11)
C19 0.0500(13) 0.0670(15) 0.0728(14) 0.0158(13) -0.0103(11) -0.0144(11)
C17 0.0689(14) 0.0513(13) 0.0615(13) -0.0172(11) 0.0038(11) -0.0124(11)
C15 0.0627(14) 0.0698(15) 0.0775(15) -0.0264(13) 0.0206(12) -0.0077(12)
C1 0.0651(16) 0.0806(19) 0.0689(16) -0.0140(15) -0.0063(14) 0.0096(16)
C16 0.0799(17) 0.0670(15) 0.0735(15) -0.0323(13) 0.0177(13) -0.0093(13)
C2 0.0812(17) 0.0915(19) 0.0686(15) -0.0249(14) -0.0085(14) 0.0071(14)

loop_
_atom_type_symbol
_atom_type_description
_atom_type_scat_dispersion_real
_atom_type_scat_dispersion_imag
_atom_type_scat_source
C C 0.0033 0.0016 'International Tables Vol C Tables 4.2.6.8 and 6.1.1.4'
H H 0.0000 0.0000 'International Tables Vol C Tables 4.2.6.8 and 6.1.1.4'
N N 0.0061 0.0033 'International Tables Vol C Tables 4.2.6.8 and 6.1.1.4'
O O 0.0106 0.0060 'International Tables Vol C Tables 4.2.6.8 and 6.1.1.4'

loop_
_geom_angle_atom_site_label_1
_geom_angle_atom_site_label_2
_geom_angle_atom_site_label_3
_geom_angle
_geom_angle_site_symmetry_1
_geom_angle_site_symmetry_3
_geom_angle_publ_flag
C2 O2 C3 107.96(15) . . ?
C9 N1 C13 119.68(15) . . ?
C1 O1 C3 108.65(16) . . ?
N1 C13 C14 117.51(16) . . ?
N1 C13 C12 123.08(16) . . ?
C14 C13 C12 119.41(16) . . ?
N1 C9 C10 122.59(16) . . ?
N1 C9 C6 116.51(15) . . ?
C10 C9 C6 120.84(15) . . ?
C21 C10 C11 118.54(17) . . ?
C21 C10 C9 122.78(17) . . ?
C11 C10 C9 118.66(16) . . ?
C18 C11 C10 118.86(17) . . ?
C18 C11 C12 122.83(17) . . ?
C10 C11 C12 118.31(16) . . ?
C17 C12 C13 118.31(17) . . ?
C17 C12 C11 124.04(17) . . ?
C13 C12 C11 117.65(16) . . ?
C9 C6 C5 112.45(14) . . ?
C9 C6 C7 110.35(15) . . ?
C5 C6 C7 109.75(15) . . ?
C9 C6 H6 108.1 . . ?
C5 C6 H6 108.1 . . ?
C7 C6 H6 108.1 . . ?
C6 C5 C4 111.20(15) . . ?
C6 C5 H5A 109.4 . . ?
C4 C5 H5A 109.4 . . ?
C6 C5 H5B 109.4 . . ?
C4 C5 H5B 109.4 . . ?
H5A C5 H5B 108.0 . . ?
C3 C4 C5 110.47(15) . . ?
C3 C4 H4A 109.6 . . ?
C5 C4 H4A 109.6 . . ?
C3 C4 H4B 109.6 . . ?
C5 C4 H4B 109.6 . . ?
H4A C4 H4B 108.1 . . ?
C20 C21 C10 120.75(19) . . ?
C20 C21 H21 119.6 . . ?
C10 C21 H21 119.6 . . ?
C15 C14 C13 120.86(18) . . ?
C15 C14 H14 119.6 . . ?
C13 C14 H14 119.6 . . ?
O1 C3 O2 106.18(15) . . ?
O1 C3 C8 108.53(17) . . ?
O2 C3 C8 111.50(15) . . ?
O1 C3 C4 110.40(16) . . ?
O2 C3 C4 109.35(16) . . ?
C8 C3 C4 110.78(16) . . ?
C19 C18 C11 121.5(2) . . ?
C19 C18 H18 119.3 . . ?
C11 C18 H18 119.3 . . ?
C8 C7 C6 111.89(16) . . ?
C8 C7 H7A 109.2 . . ?
C6 C7 H7A 109.2 . . ?
C8 C7 H7B 109.2 . . ?
C6 C7 H7B 109.2 . . ?
H7A C7 H7B 107.9 . . ?
C3 C8 C7 111.44(16) . . ?
C3 C8 H8A 109.3 . . ?
C7 C8 H8A 109.3 . . ?
C3 C8 H8B 109.3 . . ?
C7 C8 H8B 109.3 . . ?
H8A C8 H8B 108.0 . . ?
C21 C20 C19 120.6(2) . . ?
C21 C20 H20 119.7 . . ?
C19 C20 H20 119.7 . . ?
C18 C19 C20 119.8(2) . . ?
C18 C19 H19 120.1 . . ?
C20 C19 H19 120.1 . . ?
C16 C17 C12 120.96(19) . . ?
C16 C17 H17 119.5 . . ?
C12 C17 H17 119.5 . . ?
C14 C15 C16 119.84(19) . . ?
C14 C15 H15 120.1 . . ?
C16 C15 H15 120.1 . . ?
O1 C1 C2 103.2(2) . . ?
O1 C1 H1A 110.2(14) . . ?
C2 C1 H1A 116.0(14) . . ?
O1 C1 H1B 105.8(17) . . ?
C2 C1 H1B 111.5(17) . . ?
H1A C1 H1B 110(2) . . ?
C17 C16 C15 120.62(19) . . ?
C17 C16 H16 119.7 . . ?
C15 C16 H16 119.7 . . ?
O2 C2 C1 104.71(19) . . ?
O2 C2 H2A 110.8 . . ?
C1 C2 H2A 110.8 . . ?
O2 C2 H2B 110.8 . . ?
C1 C2 H2B 110.8 . . ?
H2A C2 H2B 108.9 . . ?

loop_
_geom_bond_atom_site_label_1
_geom_bond_atom_site_label_2
_geom_bond_distance
_geom_bond_site_symmetry_2
_geom_bond_publ_flag
O2 C2 1.404(3) . ?
O2 C3 1.432(2) . ?
N1 C9 1.303(2) . ?
N1 C13 1.380(2) . ?
O1 C1 1.399(3) . ?
O1 C3 1.419(2) . ?
C13 C14 1.398(2) . ?
C13 C12 1.405(2) . ?
C9 C10 1.450(2) . ?
C9 C6 1.514(2) . ?
C10 C21 1.408(2) . ?
C10 C11 1.410(2) . ?
C11 C18 1.402(2) . ?
C11 C12 1.446(2) . ?
C12 C17 1.403(2) . ?
C6 C5 1.519(2) . ?
C6 C7 1.531(2) . ?
C6 H6 0.9800 . ?
C5 C4 1.527(2) . ?
C5 H5A 0.9700 . ?
C5 H5B 0.9700 . ?
C4 C3 1.507(3) . ?
C4 H4A 0.9700 . ?
C4 H4B 0.9700 . ?
C21 C20 1.366(3) . ?
C21 H21 0.9300 . ?
C14 C15 1.365(3) . ?
C14 H14 0.9300 . ?
C3 C8 1.503(3) . ?
C18 C19 1.358(3) . ?
C18 H18 0.9300 . ?
C7 C8 1.521(3) . ?
C7 H7A 0.9700 . ?
C7 H7B 0.9700 . ?
C8 H8A 0.9700 . ?
C8 H8B 0.9700 . ?
C20 C19 1.391(3) . ?
C20 H20 0.9300 . ?
C19 H19 0.9300 . ?
C17 C16 1.362(3) . ?
C17 H17 0.9300 . ?
C15 C16 1.384(3) . ?
C15 H15 0.9300 . ?
C1 C2 1.489(3) . ?
C1 H1A 0.95(2) . ?
C1 H1B 0.98(3) . ?
C16 H16 0.9300 . ?
C2 H2A 0.9700 . ?
C2 H2B 0.9700 . ?

loop_
_geom_torsion_atom_site_label_1
_geom_torsion_atom_site_label_2
_geom_torsion_atom_site_label_3
_geom_torsion_atom_site_label_4
_geom_torsion
_geom_torsion_site_symmetry_1
_geom_torsion_site_symmetry_2
_geom_torsion_site_symmetry_3
_geom_torsion_site_symmetry_4
_geom_torsion_publ_flag
C9 N1 C13 C14 -179.81(17) . . . . ?
C9 N1 C13 C12 0.7(2) . . . . ?
C13 N1 C9 C10 -0.2(2) . . . . ?
C13 N1 C9 C6 177.26(14) . . . . ?
N1 C9 C10 C21 178.69(16) . . . . ?
C6 C9 C10 C21 1.4(2) . . . . ?
N1 C9 C10 C11 0.3(2) . . . . ?
C6 C9 C10 C11 -177.08(15) . . . . ?
C21 C10 C11 C18 0.0(2) . . . . ?
C9 C10 C11 C18 178.52(15) . . . . ?
C21 C10 C11 C12 -179.27(15) . . . . ?
C9 C10 C11 C12 -0.8(2) . . . . ?
N1 C13 C12 C17 179.30(16) . . . . ?
C14 C13 C12 C17 -0.2(3) . . . . ?
N1 C13 C12 C11 -1.2(2) . . . . ?
C14 C13 C12 C11 179.30(16) . . . . ?
C18 C11 C12 C17 1.4(3) . . . . ?
C10 C11 C12 C17 -179.31(17) . . . . ?
C18 C11 C12 C13 -178.05(16) . . . . ?
C10 C11 C12 C13 1.2(2) . . . . ?
N1 C9 C6 C5 26.2(2) . . . . ?
C10 C9 C6 C5 -156.35(16) . . . . ?
N1 C9 C6 C7 -96.74(18) . . . . ?
C10 C9 C6 C7 80.75(19) . . . . ?
C9 C6 C5 C4 -179.11(15) . . . . ?
C7 C6 C5 C4 -55.9(2) . . . . ?
C6 C5 C4 C3 58.2(2) . . . . ?
C11 C10 C21 C20 1.0(3) . . . . ?
C9 C10 C21 C20 -177.45(17) . . . . ?
N1 C13 C14 C15 -179.25(18) . . . . ?
C12 C13 C14 C15 0.3(3) . . . . ?
C1 O1 C3 O2 -14.5(2) . . . . ?
C1 O1 C3 C8 -134.5(2) . . . . ?
C1 O1 C3 C4 103.9(2) . . . . ?
C2 O2 C3 O1 -5.7(2) . . . . ?
C2 O2 C3 C8 112.4(2) . . . . ?
C2 O2 C3 C4 -124.78(19) . . . . ?
C5 C4 C3 O1 62.5(2) . . . . ?
C5 C4 C3 O2 179.01(15) . . . . ?
C5 C4 C3 C8 -57.7(2) . . . . ?
C10 C11 C18 C19 -1.2(3) . . . . ?
C12 C11 C18 C19 178.01(18) . . . . ?
C9 C6 C7 C8 178.77(15) . . . . ?
C5 C6 C7 C8 54.3(2) . . . . ?
O1 C3 C8 C7 -65.1(2) . . . . ?
O2 C3 C8 C7 178.33(15) . . . . ?
C4 C3 C8 C7 56.3(2) . . . . ?
C6 C7 C8 C3 -55.0(2) . . . . ?
C10 C21 C20 C19 -0.8(3) . . . . ?
C11 C18 C19 C20 1.5(3) . . . . ?
C21 C20 C19 C18 -0.4(3) . . . . ?
C13 C12 C17 C16 0.0(3) . . . . ?
C11 C12 C17 C16 -179.48(19) . . . . ?
C13 C14 C15 C16 -0.1(3) . . . . ?
C3 O1 C1 C2 27.5(3) . . . . ?
C12 C17 C16 C15 0.2(3) . . . . ?
C14 C15 C16 C17 -0.1(4) . . . . ?
C3 O2 C2 C1 22.1(3) . . . . ?
O1 C1 C2 O2 -30.3(3) . . . . ?
